data_7062986
loop_
_publ_author_name
'Kushwaha, Aparna'
'Srivastava, Devyani'
'Kociok-K\"ohn, Gabriele'
'Padwal, Yogita'
'Chauhan, Ratna'
'Gosavi, Suresh W.'
'Muddassir, Mohd.'
'Kumar, Abhinav'

_publ_section_title
;
 Insights into the supramolecular and molecular electrocatalytic
 properties of 1,2-bis(diphenylphosphine)ethane appended nickel(ii)
 1,2-dithiosquarate for oxygen and hydrogen evolution reactions
;
_journal_issue 8
_journal_name_full 'New Journal of Chemistry'
_journal_page_first 3717
_journal_page_last 3728
_journal_paper_doi 10.1039/D4NJ00247D
_journal_volume 48
_journal_year 2024
_chemical_formula_moiety 'C30 H24 Ni O2 P2 S2'
_chemical_formula_sum 'C30 H24 Ni O2 P2 S2'
_chemical_formula_weight 601.26
_space_group_crystal_system monoclinic
_space_group_IT_number 14
_space_group_name_Hall '-P 2yn'
_space_group_name_H-M_alt 'P 1 21/n 1'
_atom_sites_solution_hydrogens geom
_atom_sites_solution_primary dual
_audit_creation_method SHELXL-2019/3
_audit_update_record
;
2024-01-12 deposited with the CCDC.	2024-01-30 downloaded from the CCDC.
;
_cell_angle_alpha 90
_cell_angle_beta 97.425(3)
_cell_angle_gamma 90
_cell_formula_units_Z 4
_cell_length_a 11.3624(4)
_cell_length_b 14.1583(4)
_cell_length_c 17.0895(6)
_cell_measurement_reflns_used 11586
_cell_measurement_temperature 150(2)
_cell_measurement_theta_max 27.5430
_cell_measurement_theta_min 3.1700
_cell_volume 2726.17(16)
_computing_cell_refinement 'CrysAlisPro 1.171.42.94a (Rigaku OD, 2023)'
_computing_data_collection 'CrysAlisPro 1.171.42.94a (Rigaku OD, 2023)'
_computing_data_reduction 'CrysAlisPro 1.171.42.94a (Rigaku OD, 2023)'
_computing_molecular_graphics 'ORTEP3 for Windows - Farrugia, L. J. J. Appl. Crystallogr. 1997, 30, 565'
_computing_publication_material
;
 'WinGX publication routines, Farrugia, 
 L. J., J. Appl. Crystallogr., 1999, 32, 837-838
;
_computing_structure_refinement
;
 SHELXL-2019/2 (Sheldrick, 2019)
 Sheldrick GM (2008) Acta Crystallogr A64:112--122 and 
 C. B. H\"ubschle, G. M. Sheldrick and B. Dittrich
 ShelXle: a Qt graphical user interface for SHELXL
 J. Appl. Cryst., 44, (2011) 1281-1284.
;
_computing_structure_solution 'SHELXT 2018/2 (Sheldrick, 2018)'
_diffrn_ambient_environment N~2~
_diffrn_ambient_temperature 149.9(6)
_diffrn_detector 'CCD plate'
_diffrn_detector_area_resol_mean 8.0734
_diffrn_detector_type EosS2
_diffrn_measured_fraction_theta_full 0.998
_diffrn_measured_fraction_theta_max 0.909
_diffrn_measurement_device 'four-circle diffractometer'
_diffrn_measurement_device_type 'New Xcalibur, EosS2'
_diffrn_measurement_method '\w scans'
_diffrn_radiation_monochromator graphite
_diffrn_radiation_probe x-ray
_diffrn_radiation_type 'Mo K\a'
_diffrn_radiation_wavelength 0.71073
_diffrn_reflns_av_R_equivalents 0.0515
_diffrn_reflns_av_unetI/netI 0.0464
_diffrn_reflns_Laue_measured_fraction_full 0.998
_diffrn_reflns_Laue_measured_fraction_max 0.909
_diffrn_reflns_limit_h_max 14
_diffrn_reflns_limit_h_min -15
_diffrn_reflns_limit_k_max 19
_diffrn_reflns_limit_k_min -19
_diffrn_reflns_limit_l_max 21
_diffrn_reflns_limit_l_min -23
_diffrn_reflns_number 44123
_diffrn_reflns_point_group_measured_fraction_full 0.998
_diffrn_reflns_point_group_measured_fraction_max 0.909
_diffrn_reflns_theta_full 25.242
_diffrn_reflns_theta_max 29.541
_diffrn_reflns_theta_min 2.802
_diffrn_source 'fine-focus sealed X-ray tube'
_diffrn_source_type 'Enhance (Mo) X-ray Source'
_exptl_absorpt_coefficient_mu 1.009
_exptl_absorpt_correction_T_max 1.00000
_exptl_absorpt_correction_T_min 0.83530
_exptl_absorpt_correction_type multi-scan
_exptl_absorpt_process_details
;
CrysAlisPro 1.171.42.94a (Rigaku Oxford Diffraction, 2023)
Empirical absorption correction using spherical harmonics,
implemented in SCALE3 ABSPACK scaling algorithm.
;
_exptl_crystal_colour orange
_exptl_crystal_density_diffrn 1.465
_exptl_crystal_description block
_exptl_crystal_F_000 1240
_exptl_crystal_recrystallization_method 'Re-crystallisation from solvent: CHCl2, MeOH 1:1'
_exptl_crystal_size_max 0.393
_exptl_crystal_size_mid 0.323
_exptl_crystal_size_min 0.065
_refine_diff_density_max 0.922
_refine_diff_density_min -0.438
_refine_diff_density_rms 0.086
_refine_ls_extinction_method none
_refine_ls_goodness_of_fit_ref 1.140
_refine_ls_hydrogen_treatment constr
_refine_ls_matrix_type full
_refine_ls_number_parameters 334
_refine_ls_number_reflns 6929
_refine_ls_number_restraints 0
_refine_ls_restrained_S_all 1.140
_refine_ls_R_factor_all 0.0832
_refine_ls_R_factor_gt 0.0580
_refine_ls_shift/su_max 0.001
_refine_ls_shift/su_mean 0.000
_refine_ls_structure_factor_coef Fsqd
_refine_ls_weighting_details 'w=1/[\s^2^(Fo^2^)+(0.0422P)^2^+4.1141P] where P=(Fo^2^+2Fc^2^)/3'
_refine_ls_weighting_scheme calc
_refine_ls_wR_factor_gt 0.1187
_refine_ls_wR_factor_ref 0.1272
_reflns_Friedel_coverage 0.000
_reflns_number_gt 5371
_reflns_number_total 6929
_reflns_threshold_expression 'I > 2\s(I)'
_cod_data_source_file d4nj00247d2.cif
_cod_data_source_block e23gkk12
_cod_depositor_comments 'Adding full bibliography for 7062986.cif.'
_cod_original_sg_symbol_H-M 'P 21/n'
_cod_database_code 7062986
_shelx_shelxl_version_number 2019/3
_shelx_space_group_comment
;
The symmetry employed for this shelxl refinement is uniquely defined
by the following loop, which should always be used as a source of
symmetry information in preference to the above space-group names.
They are only intended as comments.
;
_shelx_estimated_absorpt_t_min 0.692
_shelx_estimated_absorpt_t_max 0.937
_oxdiff_exptl_absorpt_empirical_full_min 0.788
_oxdiff_exptl_absorpt_empirical_full_max 1.222
_oxdiff_exptl_absorpt_empirical_details
;
Empirical correction (ABSPACK) includes:
- Absorption correction using spherical harmonics
- Frame scaling
;

loop_
_space_group_symop_operation_xyz
'x, y, z'
'-x+1/2, y+1/2, -z+1/2'
'-x, -y, -z'
'x-1/2, -y-1/2, z-1/2'

loop_
_atom_site_label
_atom_site_type_symbol
_atom_site_fract_x
_atom_site_fract_y
_atom_site_fract_z
_atom_site_U_iso_or_equiv
_atom_site_adp_type
_atom_site_occupancy
_atom_site_site_symmetry_order
_atom_site_calc_flag
_atom_site_refinement_flags_posn
_atom_site_refinement_flags_adp
_atom_site_refinement_flags_occupancy
_atom_site_disorder_assembly
_atom_site_disorder_group
Ni Ni 0.56380(4) 0.70442(3) 0.32992(2) 0.02273(11) Uani 1 1 d . . . . .
P1 P 0.59775(7) 0.58136(6) 0.26060(5) 0.02474(18) Uani 1 1 d . . . . .
P2 P 0.38039(8) 0.68845(6) 0.27871(5) 0.02625(19) Uani 1 1 d . . . . .
S1 S 0.51176(7) 0.80175(6) 0.41995(5) 0.02918(19) Uani 1 1 d . . . . .
S2 S 0.75536(7) 0.73244(6) 0.35482(5) 0.03033(19) Uani 1 1 d . . . . .
O2 O 0.6878(2) 0.95159(18) 0.57140(14) 0.0385(6) Uani 1 1 d . . . . .
O3 O 0.9307(2) 0.8888(2) 0.50400(17) 0.0523(8) Uani 1 1 d . . . . .
C1 C 0.3598(3) 0.5707(2) 0.2347(2) 0.0307(7) Uani 1 1 d . . . . .
H1A H 0.355196 0.522539 0.276237 0.037 Uiso 1 1 calc R U . . .
H1B H 0.285597 0.568302 0.197387 0.037 Uiso 1 1 calc R U . . .
C2 C 0.4667(3) 0.5523(2) 0.1916(2) 0.0323(8) Uani 1 1 d . . . . .
H2A H 0.462881 0.592242 0.143817 0.039 Uiso 1 1 calc R U . . .
H2B H 0.468835 0.485171 0.175498 0.039 Uiso 1 1 calc R U . . .
C3 C 0.6119(3) 0.4804(2) 0.32657(19) 0.0280(7) Uani 1 1 d . . . . .
C4 C 0.6055(3) 0.4914(2) 0.4065(2) 0.0332(8) Uani 1 1 d . . . . .
H4 H 0.595122 0.552498 0.427572 0.040 Uiso 1 1 calc R U . . .
C5 C 0.6141(4) 0.4135(3) 0.4553(2) 0.0435(9) Uani 1 1 d . . . . .
H5 H 0.609186 0.421263 0.510024 0.052 Uiso 1 1 calc R U . . .
C6 C 0.6295(4) 0.3255(3) 0.4260(3) 0.0527(11) Uani 1 1 d . . . . .
H6 H 0.636997 0.272516 0.460342 0.063 Uiso 1 1 calc R U . . .
C7 C 0.6342(5) 0.3134(3) 0.3462(3) 0.0581(13) Uani 1 1 d . . . . .
H7 H 0.642690 0.251893 0.325485 0.070 Uiso 1 1 calc R U . . .
C8 C 0.6267(4) 0.3908(3) 0.2966(2) 0.0447(10) Uani 1 1 d . . . . .
H8 H 0.631527 0.382639 0.241941 0.054 Uiso 1 1 calc R U . . .
C9 C 0.7234(3) 0.5726(2) 0.20586(19) 0.0271(7) Uani 1 1 d . . . . .
C10 C 0.8331(3) 0.5466(3) 0.2441(2) 0.0411(9) Uani 1 1 d . . . . .
H10 H 0.842272 0.533876 0.299131 0.049 Uiso 1 1 calc R U . . .
C11 C 0.9297(4) 0.5389(3) 0.2029(3) 0.0482(10) Uani 1 1 d . . . . .
H11 H 1.004798 0.520182 0.229314 0.058 Uiso 1 1 calc R U . . .
C12 C 0.9165(4) 0.5588(3) 0.1229(3) 0.0449(10) Uani 1 1 d . . . . .
H12 H 0.982701 0.553912 0.094386 0.054 Uiso 1 1 calc R U . . .
C13 C 0.8080(4) 0.5853(2) 0.0847(2) 0.0388(9) Uani 1 1 d . . . . .
H13 H 0.799553 0.598782 0.029746 0.047 Uiso 1 1 calc R U . . .
C14 C 0.7104(3) 0.5928(2) 0.1254(2) 0.0326(8) Uani 1 1 d . . . . .
H14 H 0.635467 0.611540 0.098769 0.039 Uiso 1 1 calc R U . . .
C15 C 0.2575(3) 0.7058(2) 0.3351(2) 0.0310(7) Uani 1 1 d . . . . .
C16 C 0.1949(3) 0.6296(3) 0.3586(2) 0.0419(9) Uani 1 1 d . . . . .
H16 H 0.214105 0.567463 0.343465 0.050 Uiso 1 1 calc R U . . .
C17 C 0.1038(4) 0.6438(3) 0.4044(3) 0.0546(11) Uani 1 1 d . . . . .
H17 H 0.060714 0.591129 0.420264 0.065 Uiso 1 1 calc R U . . .
C18 C 0.0756(3) 0.7331(3) 0.4268(3) 0.0480(10) Uani 1 1 d . . . . .
H18 H 0.013097 0.742273 0.457985 0.058 Uiso 1 1 calc R U . . .
C19 C 0.1385(3) 0.8097(3) 0.4039(2) 0.0413(9) Uani 1 1 d . . . . .
H19 H 0.119697 0.871581 0.419895 0.050 Uiso 1 1 calc R U . . .
C20 C 0.2285(3) 0.7968(3) 0.3579(2) 0.0362(8) Uani 1 1 d . . . . .
H20 H 0.270673 0.849683 0.341669 0.043 Uiso 1 1 calc R U . . .
C21 C 0.3539(3) 0.7692(2) 0.19510(19) 0.0315(7) Uani 1 1 d . . . . .
C22 C 0.2407(4) 0.7835(3) 0.1558(2) 0.0410(9) Uani 1 1 d . . . . .
H22 H 0.174542 0.753400 0.173964 0.049 Uiso 1 1 calc R U . . .
C23 C 0.2239(4) 0.8411(3) 0.0905(2) 0.0486(10) Uani 1 1 d . . . . .
H23 H 0.146254 0.851388 0.064001 0.058 Uiso 1 1 calc R U . . .
C24 C 0.3206(4) 0.8841(3) 0.0634(2) 0.0506(11) Uani 1 1 d . . . . .
H24 H 0.308997 0.922946 0.017756 0.061 Uiso 1 1 calc R U . . .
C25 C 0.4328(4) 0.8709(3) 0.1020(2) 0.0490(10) Uani 1 1 d . . . . .
H25 H 0.498660 0.900592 0.083206 0.059 Uiso 1 1 calc R U . . .
C26 C 0.4497(4) 0.8139(3) 0.1687(2) 0.0398(9) Uani 1 1 d . . . . .
H26 H 0.527172 0.805628 0.196253 0.048 Uiso 1 1 calc R U . . .
C27 C 0.6490(3) 0.8403(2) 0.45647(18) 0.0266(7) Uani 1 1 d . . . . .
C28 C 0.7118(3) 0.9014(2) 0.51846(19) 0.0305(7) Uani 1 1 d . . . . .
C29 C 0.8276(3) 0.8713(2) 0.4868(2) 0.0323(7) Uani 1 1 d . . . . .
C30 C 0.7518(3) 0.8119(2) 0.42917(18) 0.0266(7) Uani 1 1 d . . . . .

loop_
_atom_site_aniso_label
_atom_site_aniso_U_11
_atom_site_aniso_U_22
_atom_site_aniso_U_33
_atom_site_aniso_U_23
_atom_site_aniso_U_13
_atom_site_aniso_U_12
Ni 0.0246(2) 0.0233(2) 0.0198(2) 0.00001(16) 0.00108(15) 0.00086(16)
P1 0.0292(4) 0.0248(4) 0.0198(4) -0.0001(3) 0.0016(3) 0.0030(3)
P2 0.0259(4) 0.0271(4) 0.0245(4) 0.0014(3) -0.0013(3) 0.0019(3)
S1 0.0275(4) 0.0318(4) 0.0286(4) -0.0040(3) 0.0051(3) -0.0002(3)
S2 0.0270(4) 0.0374(4) 0.0268(4) -0.0067(4) 0.0043(3) -0.0012(3)
O2 0.0440(15) 0.0426(14) 0.0290(13) -0.0088(11) 0.0050(11) 0.0051(12)
O3 0.0309(15) 0.074(2) 0.0509(17) -0.0266(15) 0.0026(12) -0.0041(14)
C1 0.0319(18) 0.0307(17) 0.0279(17) -0.0033(14) -0.0020(14) -0.0012(14)
C2 0.040(2) 0.0310(17) 0.0241(17) -0.0046(14) -0.0027(14) 0.0005(15)
C3 0.0338(18) 0.0248(15) 0.0264(17) 0.0044(13) 0.0074(14) 0.0041(14)
C4 0.042(2) 0.0327(18) 0.0260(17) 0.0011(14) 0.0075(15) 0.0048(15)
C5 0.058(3) 0.045(2) 0.031(2) 0.0070(17) 0.0193(18) 0.0096(19)
C6 0.078(3) 0.036(2) 0.050(3) 0.0183(19) 0.026(2) 0.014(2)
C7 0.098(4) 0.028(2) 0.055(3) 0.0069(19) 0.033(3) 0.019(2)
C8 0.072(3) 0.0335(19) 0.032(2) 0.0045(16) 0.0203(19) 0.0137(19)
C9 0.0343(18) 0.0241(15) 0.0239(16) -0.0031(13) 0.0082(13) 0.0006(13)
C10 0.042(2) 0.050(2) 0.0330(19) -0.0032(17) 0.0106(16) 0.0083(18)
C11 0.039(2) 0.056(3) 0.051(3) -0.004(2) 0.0102(19) 0.0091(19)
C12 0.052(2) 0.036(2) 0.054(3) -0.0115(18) 0.030(2) -0.0055(18)
C13 0.058(3) 0.0307(18) 0.0309(19) -0.0041(15) 0.0180(17) -0.0070(17)
C14 0.044(2) 0.0291(17) 0.0260(17) -0.0035(14) 0.0079(15) -0.0026(15)
C15 0.0236(16) 0.0409(19) 0.0273(17) 0.0017(15) -0.0007(13) 0.0047(14)
C16 0.037(2) 0.038(2) 0.051(2) -0.0046(18) 0.0086(18) -0.0049(16)
C17 0.043(2) 0.055(3) 0.069(3) -0.004(2) 0.023(2) -0.008(2)
C18 0.030(2) 0.064(3) 0.051(2) -0.001(2) 0.0101(18) 0.0065(19)
C19 0.040(2) 0.045(2) 0.037(2) -0.0027(17) -0.0011(16) 0.0139(17)
C20 0.0342(19) 0.039(2) 0.0345(19) 0.0049(16) 0.0024(15) 0.0050(16)
C21 0.041(2) 0.0279(16) 0.0242(17) 0.0024(13) 0.0004(14) 0.0068(15)
C22 0.046(2) 0.037(2) 0.036(2) 0.0011(16) -0.0067(17) 0.0075(17)
C23 0.058(3) 0.042(2) 0.040(2) 0.0006(18) -0.0169(19) 0.011(2)
C24 0.086(3) 0.034(2) 0.028(2) 0.0041(16) -0.005(2) 0.011(2)
C25 0.069(3) 0.041(2) 0.037(2) 0.0091(18) 0.009(2) 0.000(2)
C26 0.049(2) 0.037(2) 0.0319(19) 0.0064(16) 0.0004(17) 0.0062(17)
C27 0.0286(17) 0.0276(16) 0.0238(16) 0.0026(13) 0.0042(13) -0.0005(13)
C28 0.0350(18) 0.0320(17) 0.0243(17) 0.0017(14) 0.0026(14) 0.0035(14)
C29 0.0311(18) 0.0357(18) 0.0292(18) -0.0045(15) 0.0008(14) 0.0012(15)
C30 0.0283(17) 0.0288(16) 0.0224(15) 0.0012(13) 0.0025(13) -0.0013(13)

loop_
_atom_type_symbol
_atom_type_description
_atom_type_scat_dispersion_real
_atom_type_scat_dispersion_imag
_atom_type_scat_source
C C 0.0033 0.0016 'International Tables Vol C Tables 4.2.6.8 and 6.1.1.4'
H H 0.0000 0.0000 'International Tables Vol C Tables 4.2.6.8 and 6.1.1.4'
O O 0.0106 0.0060 'International Tables Vol C Tables 4.2.6.8 and 6.1.1.4'
P P 0.1023 0.0942 'International Tables Vol C Tables 4.2.6.8 and 6.1.1.4'
S S 0.1246 0.1234 'International Tables Vol C Tables 4.2.6.8 and 6.1.1.4'
Ni Ni 0.3393 1.1124 'International Tables Vol C Tables 4.2.6.8 and 6.1.1.4'

loop_
_geom_angle_atom_site_label_1
_geom_angle_atom_site_label_2
_geom_angle_atom_site_label_3
_geom_angle
_geom_angle_site_symmetry_1
_geom_angle_site_symmetry_3
_geom_angle_publ_flag
P2 Ni P1 85.71(3) . . ?
P2 Ni S2 166.86(4) . . ?
P1 Ni S2 90.52(3) . . ?
P2 Ni S1 90.94(3) . . ?
P1 Ni S1 165.17(4) . . ?
S2 Ni S1 95.76(3) . . ?
C9 P1 C3 104.73(15) . . ?
C9 P1 C2 106.46(16) . . ?
C3 P1 C2 102.91(16) . . ?
C9 P1 Ni 123.05(11) . . ?
C3 P1 Ni 107.53(11) . . ?
C2 P1 Ni 110.28(12) . . ?
C15 P2 C21 105.74(16) . . ?
C15 P2 C1 105.97(16) . . ?
C21 P2 C1 104.44(16) . . ?
C15 P2 Ni 122.55(11) . . ?
C21 P2 Ni 107.71(12) . . ?
C1 P2 Ni 109.03(11) . . ?
C27 S1 Ni 98.14(11) . . ?
C30 S2 Ni 98.35(12) . . ?
C2 C1 P2 106.7(2) . . ?
C2 C1 H1A 110.4 . . ?
P2 C1 H1A 110.4 . . ?
C2 C1 H1B 110.4 . . ?
P2 C1 H1B 110.4 . . ?
H1A C1 H1B 108.6 . . ?
C1 C2 P1 106.5(2) . . ?
C1 C2 H2A 110.4 . . ?
P1 C2 H2A 110.4 . . ?
C1 C2 H2B 110.4 . . ?
P1 C2 H2B 110.4 . . ?
H2A C2 H2B 108.6 . . ?
C4 C3 C8 119.4(3) . . ?
C4 C3 P1 120.8(3) . . ?
C8 C3 P1 119.8(3) . . ?
C5 C4 C3 119.8(3) . . ?
C5 C4 H4 120.1 . . ?
C3 C4 H4 120.1 . . ?
C6 C5 C4 120.7(3) . . ?
C6 C5 H5 119.6 . . ?
C4 C5 H5 119.6 . . ?
C5 C6 C7 120.0(4) . . ?
C5 C6 H6 120.0 . . ?
C7 C6 H6 120.0 . . ?
C8 C7 C6 120.0(4) . . ?
C8 C7 H7 120.0 . . ?
C6 C7 H7 120.0 . . ?
C7 C8 C3 120.0(3) . . ?
C7 C8 H8 120.0 . . ?
C3 C8 H8 120.0 . . ?
C10 C9 C14 119.8(3) . . ?
C10 C9 P1 119.9(3) . . ?
C14 C9 P1 120.4(3) . . ?
C9 C10 C11 120.5(4) . . ?
C9 C10 H10 119.8 . . ?
C11 C10 H10 119.8 . . ?
C10 C11 C12 119.6(4) . . ?
C10 C11 H11 120.2 . . ?
C12 C11 H11 120.2 . . ?
C13 C12 C11 120.2(4) . . ?
C13 C12 H12 119.9 . . ?
C11 C12 H12 119.9 . . ?
C12 C13 C14 120.6(3) . . ?
C12 C13 H13 119.7 . . ?
C14 C13 H13 119.7 . . ?
C13 C14 C9 119.3(3) . . ?
C13 C14 H14 120.3 . . ?
C9 C14 H14 120.3 . . ?
C16 C15 C20 119.4(3) . . ?
C16 C15 P2 120.7(3) . . ?
C20 C15 P2 119.9(3) . . ?
C15 C16 C17 120.0(4) . . ?
C15 C16 H16 120.0 . . ?
C17 C16 H16 120.0 . . ?
C18 C17 C16 120.5(4) . . ?
C18 C17 H17 119.7 . . ?
C16 C17 H17 119.7 . . ?
C17 C18 C19 119.7(4) . . ?
C17 C18 H18 120.1 . . ?
C19 C18 H18 120.1 . . ?
C20 C19 C18 120.3(4) . . ?
C20 C19 H19 119.8 . . ?
C18 C19 H19 119.8 . . ?
C19 C20 C15 120.0(4) . . ?
C19 C20 H20 120.0 . . ?
C15 C20 H20 120.0 . . ?
C26 C21 C22 119.6(3) . . ?
C26 C21 P2 119.0(3) . . ?
C22 C21 P2 121.3(3) . . ?
C23 C22 C21 120.1(4) . . ?
C23 C22 H22 119.9 . . ?
C21 C22 H22 119.9 . . ?
C22 C23 C24 119.9(4) . . ?
C22 C23 H23 120.0 . . ?
C24 C23 H23 120.0 . . ?
C25 C24 C23 120.5(4) . . ?
C25 C24 H24 119.8 . . ?
C23 C24 H24 119.8 . . ?
C24 C25 C26 119.7(4) . . ?
C24 C25 H25 120.1 . . ?
C26 C25 H25 120.1 . . ?
C21 C26 C25 120.1(4) . . ?
C21 C26 H26 120.0 . . ?
C25 C26 H26 120.0 . . ?
C30 C27 C28 93.5(3) . . ?
C30 C27 S1 124.3(3) . . ?
C28 C27 S1 142.1(3) . . ?
O2 C28 C27 138.2(3) . . ?
O2 C28 C29 135.1(3) . . ?
C27 C28 C29 86.7(2) . . ?
O3 C29 C30 138.4(3) . . ?
O3 C29 C28 135.0(3) . . ?
C30 C29 C28 86.6(3) . . ?
C27 C30 C29 93.2(3) . . ?
C27 C30 S2 123.4(3) . . ?
C29 C30 S2 143.4(3) . . ?

loop_
_geom_bond_atom_site_label_1
_geom_bond_atom_site_label_2
_geom_bond_distance
_geom_bond_site_symmetry_2
_geom_bond_publ_flag
Ni P2 2.1653(9) . ?
Ni P1 2.1693(9) . ?
Ni S2 2.1993(9) . ?
Ni S1 2.2024(9) . ?
P1 C9 1.810(3) . ?
P1 C3 1.815(3) . ?
P1 C2 1.823(3) . ?
P2 C15 1.813(3) . ?
P2 C21 1.824(3) . ?
P2 C1 1.832(3) . ?
S1 C27 1.693(3) . ?
S2 C30 1.701(3) . ?
O2 C28 1.209(4) . ?
O3 C29 1.196(4) . ?
C1 C2 1.522(5) . ?
C1 H1A 0.9900 . ?
C1 H1B 0.9900 . ?
C2 H2A 0.9900 . ?
C2 H2B 0.9900 . ?
C3 C4 1.386(5) . ?
C3 C8 1.386(5) . ?
C4 C5 1.379(5) . ?
C4 H4 0.9500 . ?
C5 C6 1.363(6) . ?
C5 H5 0.9500 . ?
C6 C7 1.382(6) . ?
C6 H6 0.9500 . ?
C7 C8 1.381(5) . ?
C7 H7 0.9500 . ?
C8 H8 0.9500 . ?
C9 C10 1.380(5) . ?
C9 C14 1.393(5) . ?
C10 C11 1.383(5) . ?
C10 H10 0.9500 . ?
C11 C12 1.385(6) . ?
C11 H11 0.9500 . ?
C12 C13 1.371(6) . ?
C12 H12 0.9500 . ?
C13 C14 1.388(5) . ?
C13 H13 0.9500 . ?
C14 H14 0.9500 . ?
C15 C16 1.379(5) . ?
C15 C20 1.397(5) . ?
C16 C17 1.391(5) . ?
C16 H16 0.9500 . ?
C17 C18 1.371(6) . ?
C17 H17 0.9500 . ?
C18 C19 1.384(6) . ?
C18 H18 0.9500 . ?
C19 C20 1.380(5) . ?
C19 H19 0.9500 . ?
C20 H20 0.9500 . ?
C21 C26 1.385(5) . ?
C21 C22 1.387(5) . ?
C22 C23 1.375(5) . ?
C22 H22 0.9500 . ?
C23 C24 1.387(6) . ?
C23 H23 0.9500 . ?
C24 C25 1.369(6) . ?
C24 H24 0.9500 . ?
C25 C26 1.390(5) . ?
C25 H25 0.9500 . ?
C26 H26 0.9500 . ?
C27 C30 1.373(4) . ?
C27 C28 1.479(5) . ?
C28 C29 1.546(5) . ?
C29 C30 1.483(5) . ?

loop_
_geom_torsion_atom_site_label_1
_geom_torsion_atom_site_label_2
_geom_torsion_atom_site_label_3
_geom_torsion_atom_site_label_4
_geom_torsion
_geom_torsion_site_symmetry_1
_geom_torsion_site_symmetry_2
_geom_torsion_site_symmetry_3
_geom_torsion_site_symmetry_4
_geom_torsion_publ_flag
C15 P2 C1 C2 -176.3(2) . . . . ?
C21 P2 C1 C2 72.3(3) . . . . ?
Ni P2 C1 C2 -42.6(2) . . . . ?
P2 C1 C2 P1 49.0(3) . . . . ?
C9 P1 C2 C1 -173.6(2) . . . . ?
C3 P1 C2 C1 76.6(2) . . . . ?
Ni P1 C2 C1 -37.9(2) . . . . ?
C9 P1 C3 C4 129.9(3) . . . . ?
C2 P1 C3 C4 -119.0(3) . . . . ?
Ni P1 C3 C4 -2.5(3) . . . . ?
C9 P1 C3 C8 -51.6(3) . . . . ?
C2 P1 C3 C8 59.5(3) . . . . ?
Ni P1 C3 C8 176.0(3) . . . . ?
C8 C3 C4 C5 0.2(6) . . . . ?
P1 C3 C4 C5 178.7(3) . . . . ?
C3 C4 C5 C6 0.3(6) . . . . ?
C4 C5 C6 C7 -1.3(7) . . . . ?
C5 C6 C7 C8 1.8(8) . . . . ?
C6 C7 C8 C3 -1.3(7) . . . . ?
C4 C3 C8 C7 0.3(6) . . . . ?
P1 C3 C8 C7 -178.2(4) . . . . ?
C3 P1 C9 C10 -41.0(3) . . . . ?
C2 P1 C9 C10 -149.6(3) . . . . ?
Ni P1 C9 C10 81.9(3) . . . . ?
C3 P1 C9 C14 139.7(3) . . . . ?
C2 P1 C9 C14 31.1(3) . . . . ?
Ni P1 C9 C14 -97.5(3) . . . . ?
C14 C9 C10 C11 -1.1(6) . . . . ?
P1 C9 C10 C11 179.5(3) . . . . ?
C9 C10 C11 C12 0.9(6) . . . . ?
C10 C11 C12 C13 -0.3(6) . . . . ?
C11 C12 C13 C14 0.0(6) . . . . ?
C12 C13 C14 C9 -0.3(5) . . . . ?
C10 C9 C14 C13 0.8(5) . . . . ?
P1 C9 C14 C13 -179.8(3) . . . . ?
C21 P2 C15 C16 130.7(3) . . . . ?
C1 P2 C15 C16 20.2(3) . . . . ?
Ni P2 C15 C16 -105.6(3) . . . . ?
C21 P2 C15 C20 -51.8(3) . . . . ?
C1 P2 C15 C20 -162.3(3) . . . . ?
Ni P2 C15 C20 71.9(3) . . . . ?
C20 C15 C16 C17 0.1(6) . . . . ?
P2 C15 C16 C17 177.6(3) . . . . ?
C15 C16 C17 C18 -0.2(7) . . . . ?
C16 C17 C18 C19 -0.2(7) . . . . ?
C17 C18 C19 C20 0.7(6) . . . . ?
C18 C19 C20 C15 -0.9(6) . . . . ?
C16 C15 C20 C19 0.5(5) . . . . ?
P2 C15 C20 C19 -177.0(3) . . . . ?
C15 P2 C21 C26 142.9(3) . . . . ?
C1 P2 C21 C26 -105.5(3) . . . . ?
Ni P2 C21 C26 10.4(3) . . . . ?
C15 P2 C21 C22 -39.7(3) . . . . ?
C1 P2 C21 C22 71.9(3) . . . . ?
Ni P2 C21 C22 -172.3(3) . . . . ?
C26 C21 C22 C23 0.6(6) . . . . ?
P2 C21 C22 C23 -176.8(3) . . . . ?
C21 C22 C23 C24 0.7(6) . . . . ?
C22 C23 C24 C25 -1.1(6) . . . . ?
C23 C24 C25 C26 0.1(6) . . . . ?
C22 C21 C26 C25 -1.6(6) . . . . ?
P2 C21 C26 C25 175.8(3) . . . . ?
C24 C25 C26 C21 1.3(6) . . . . ?
Ni S1 C27 C30 0.9(3) . . . . ?
Ni S1 C27 C28 -176.5(4) . . . . ?
C30 C27 C28 O2 -177.7(4) . . . . ?
S1 C27 C28 O2 0.1(7) . . . . ?
C30 C27 C28 C29 1.1(3) . . . . ?
S1 C27 C28 C29 179.0(4) . . . . ?
O2 C28 C29 O3 -0.9(8) . . . . ?
C27 C28 C29 O3 -179.9(5) . . . . ?
O2 C28 C29 C30 177.9(4) . . . . ?
C27 C28 C29 C30 -1.0(2) . . . . ?
C28 C27 C30 C29 -1.2(3) . . . . ?
S1 C27 C30 C29 -179.6(3) . . . . ?
C28 C27 C30 S2 177.7(2) . . . . ?
S1 C27 C30 S2 -0.7(4) . . . . ?
O3 C29 C30 C27 179.9(5) . . . . ?
C28 C29 C30 C27 1.1(3) . . . . ?
O3 C29 C30 S2 1.4(8) . . . . ?
C28 C29 C30 S2 -177.3(4) . . . . ?
Ni S2 C30 C27 0.0(3) . . . . ?
Ni S2 C30 C29 178.2(4) . . . . ?
